data_4112854
loop_
_publ_author_name
'Qiao-Hua Wei'
'Li-Yi Zhang'
'Gang-Qiang Yin'
'Lin-Xi Shi'
'Zhong-Ning Chen'

_publ_section_title
;
 Luminescent Heteronuclear AuI5AgI8 Complexes of {1,2,3-C6(C6H4R-4)3}3- (R
 = H, CH3, But) by Cyclotrimerization of Arylacetylides
;
_journal_name_full 'Journal of the American Chemical Society'
_journal_page_first 9940
_journal_page_last 9941
_journal_paper_doi 10.1021/ja047302b
_journal_volume 126
_journal_year 2004
_chemical_formula_sum 'C90 H69 Ag4 Au2.5 F9 P5.5'
_chemical_formula_weight 2415.68
_chemical_name_systematic
;
 ?
;
_space_group_IT_number 15
_symmetry_cell_setting monoclinic
_symmetry_space_group_name_Hall '-C 2yc'
_symmetry_space_group_name_H-M 'C 1 2/c 1'
_atom_sites_solution_hydrogens geom
_atom_sites_solution_primary direct
_atom_sites_solution_secondary difmap
_audit_creation_method SHELXL-97
_cell_angle_alpha 90.00
_cell_angle_beta 94.9830(10)
_cell_angle_gamma 90.00
_cell_formula_units_Z 8
_cell_length_a 28.3783(8)
_cell_length_b 20.7597(5)
_cell_length_c 31.9587(9)
_cell_measurement_reflns_used 5489
_cell_measurement_temperature 293(2)
_cell_measurement_theta_max 25.10
_cell_measurement_theta_min 1.22
_cell_volume 18756.5(9)
_computing_cell_refinement 'Siemens SMART & SAINT'
_computing_data_collection 'Siemens SMART'
_computing_data_reduction 'Siemens XPREP'
_computing_molecular_graphics 'Bruker SHELXTL'
_computing_publication_material 'Bruker SHELXTL'
_computing_structure_refinement 'Siemens SHELXTL'
_computing_structure_solution 'Siemens SHELXTL'
_diffrn_ambient_temperature 293(2)
_diffrn_measured_fraction_theta_full 0.994
_diffrn_measured_fraction_theta_max 0.994
_diffrn_measurement_device_type 'Siemens SMART CCD'
_diffrn_measurement_method 'phi and omega scans'
_diffrn_radiation_monochromator graphite
_diffrn_radiation_source 'fine-focus sealed tube'
_diffrn_radiation_type MoK\a
_diffrn_radiation_wavelength 0.71073
_diffrn_reflns_av_R_equivalents 0.0510
_diffrn_reflns_av_sigmaI/netI 0.0712
_diffrn_reflns_limit_h_max 13
_diffrn_reflns_limit_h_min -33
_diffrn_reflns_limit_k_max 21
_diffrn_reflns_limit_k_min -24
_diffrn_reflns_limit_l_max 38
_diffrn_reflns_limit_l_min -37
_diffrn_reflns_number 29671
_diffrn_reflns_theta_full 25.10
_diffrn_reflns_theta_max 25.10
_diffrn_reflns_theta_min 1.22
_diffrn_standards_decay_% none
_diffrn_standards_interval_count none
_diffrn_standards_interval_time none
_diffrn_standards_number none
_exptl_absorpt_coefficient_mu 4.866
_exptl_absorpt_correction_T_max 1.0000
_exptl_absorpt_correction_T_min .6474
_exptl_absorpt_correction_type empirical
_exptl_absorpt_process_details 'SADABS (Sheldrick, 1996)'
_exptl_crystal_colour red
_exptl_crystal_density_diffrn 1.711
_exptl_crystal_description prism
_exptl_crystal_F_000 9264
_exptl_crystal_size_max .42
_exptl_crystal_size_mid .28
_exptl_crystal_size_min .24
_refine_diff_density_max 1.759
_refine_diff_density_min -2.684
_refine_diff_density_rms 0.476
_refine_ls_extinction_method none
_refine_ls_goodness_of_fit_ref 1.236
_refine_ls_hydrogen_treatment mixed
_refine_ls_matrix_type full
_refine_ls_number_parameters 986
_refine_ls_number_reflns 16589
_refine_ls_number_restraints 6
_refine_ls_restrained_S_all 1.236
_refine_ls_R_factor_all 0.1240
_refine_ls_R_factor_gt 0.0692
_refine_ls_shift/su_max 0.002
_refine_ls_shift/su_mean 0.000
_refine_ls_structure_factor_coef Fsqd
_refine_ls_weighting_details 'calc w=1/[\s^2^(Fo^2^)+(0.0625P)^2^+542.5748P] where P=(Fo^2^+2Fc^2^)/3'
_refine_ls_weighting_scheme calc
_refine_ls_wR_factor_gt 0.1609
_refine_ls_wR_factor_ref 0.2022
_reflns_number_gt 11274
_reflns_number_total 16589
_reflns_threshold_expression >2sigma(I)
_cod_data_source_file ja047302bsi20040627_074952.cif
_cod_data_source_block 1(PF6)3
_cod_original_formula_sum 'C90 H69 Ag4 Au2.50 F9 P5.50'
_cod_database_code 4112854

loop_
_symmetry_equiv_pos_as_xyz
'x, y, z'
'-x, y, -z+1/2'
'x+1/2, y+1/2, z'
'-x+1/2, y+1/2, -z+1/2'
'-x, -y, -z'
'x, -y, z-1/2'
'-x+1/2, -y+1/2, -z'
'x+1/2, -y+1/2, z-1/2'

loop_
_atom_site_label
_atom_site_type_symbol
_atom_site_fract_x
_atom_site_fract_y
_atom_site_fract_z
_atom_site_U_iso_or_equiv
_atom_site_adp_type
_atom_site_occupancy
_atom_site_symmetry_multiplicity
_atom_site_calc_flag
_atom_site_refinement_flags
Au1 Au 0.0000 0.01189(4) 0.7500 0.03313(19) Uani 1 2 d S
Au2 Au 0.07325(2) 0.08954(3) 0.688902(18) 0.03919(16) Uani 1 1 d .
Au3 Au -0.10824(2) 0.01620(3) 0.71858(2) 0.05013(19) Uani 1 1 d .
Ag1 Ag -0.02487(4) 0.06461(7) 0.66844(4) 0.0490(3) Uani 1 1 d .
Ag2 Ag 0.12039(4) 0.15265(6) 0.75538(4) 0.0489(3) Uani 1 1 d .
Ag3 Ag -0.05313(5) -0.05951(6) 0.80842(4) 0.0486(3) Uani 1 1 d .
Ag4 Ag -0.17125(4) 0.03484(6) 0.78477(4) 0.0465(3) Uani 1 1 d .
P1 P -0.01626(15) 0.0416(2) 0.59470(12) 0.0460(10) Uani 1 1 d .
P2 P 0.20042(15) 0.19113(19) 0.76064(13) 0.0416(9) Uani 1 1 d .
P3 P -0.01935(15) -0.0925(2) 0.87754(12) 0.0453(10) Uani 1 1 d .
P4 P -0.23908(14) 0.0544(2) 0.73633(13) 0.0434(10) Uani 1 1 d .
P5 P 0.2193(3) 0.3593(4) 0.0532(2) 0.092(2) Uani 1 1 d D
F1 F 0.1776(5) 0.3730(9) 0.0810(5) 0.143(6) Uani 1 1 d D
F2 F 0.2546(6) 0.3678(11) 0.0941(5) 0.151(7) Uani 1 1 d D
F3 F 0.2251(7) 0.4328(8) 0.0451(5) 0.142(6) Uani 1 1 d D
F4 F 0.1854(7) 0.3529(11) 0.0140(5) 0.165(8) Uani 1 1 d .
F5 F 0.2623(6) 0.3463(10) 0.0272(5) 0.147(7) Uani 1 1 d .
F6 F 0.2149(9) 0.2858(8) 0.0625(7) 0.197(10) Uani 1 1 d .
P6 P 0.2500 0.2500 0.5000 0.42(2) Uiso 1 2 d SD
F8 F 0.286(2) 0.209(3) 0.526(2) 0.54(4) Uiso 1 1 d D
F7 F 0.2057(16) 0.221(3) 0.5195(19) 0.46(3) Uiso 1 1 d D
F9 F 0.246(3) 0.305(3) 0.532(2) 0.53(4) Uiso 1 1 d D
C3 C 0.2375(5) 0.1326(7) 0.7913(5) 0.042(4) Uani 1 1 d .
H3A H 0.2252 0.1262 0.8184 0.051 Uiso 1 1 calc R
H3B H 0.2694 0.1494 0.7962 0.051 Uiso 1 1 calc R
C5 C -0.0215(6) -0.0285(8) 0.9154(4) 0.050(4) Uani 1 1 d .
H5A H -0.0118 -0.0455 0.9431 0.060 Uiso 1 1 calc R
H5B H -0.0540 -0.0139 0.9156 0.060 Uiso 1 1 calc R
C10 C -0.1191(6) 0.0411(8) 0.8446(5) 0.049(4) Uani 1 1 d .
C11 C -0.1515(5) 0.0213(8) 0.8645(5) 0.045(4) Uani 1 1 d .
C12 C -0.1862(6) 0.0035(11) 0.8921(5) 0.060(5) Uani 1 1 d .
C13 C -0.2157(8) 0.0491(13) 0.9063(7) 0.090(7) Uani 1 1 d .
H13A H -0.2127 0.0919 0.8983 0.108 Uiso 1 1 calc R
C14 C -0.2502(11) 0.031(2) 0.9328(8) 0.135(13) Uani 1 1 d .
H14A H -0.2704 0.0625 0.9424 0.163 Uiso 1 1 calc R
C15 C -0.2544(9) -0.031(2) 0.9445(8) 0.132(16) Uani 1 1 d .
H15A H -0.2776 -0.0430 0.9618 0.158 Uiso 1 1 calc R
C16 C -0.2244(13) -0.0755(18) 0.9307(7) 0.130(13) Uani 1 1 d .
H16A H -0.2265 -0.1179 0.9396 0.156 Uiso 1 1 calc R
C17 C -0.1916(8) -0.0598(12) 0.9043(6) 0.079(6) Uani 1 1 d .
H17A H -0.1726 -0.0917 0.8943 0.094 Uiso 1 1 calc R
C20 C 0.0000 -0.0862(10) 0.7500 0.038(5) Uani 1 2 d S
C21 C 0.0000 -0.1457(12) 0.7500 0.046(5) Uani 1 2 d S
C22 C 0.0000 -0.2139(10) 0.7500 0.050(6) Uani 1 2 d S
C23 C 0.0167(8) -0.2484(10) 0.7852(7) 0.082(6) Uani 1 1 d .
H23A H 0.0291 -0.2268 0.8091 0.098 Uiso 1 1 calc R
C24 C 0.0149(11) -0.3155(11) 0.7851(10) 0.117(11) Uani 1 1 d .
H24A H 0.0241 -0.3386 0.8094 0.141 Uiso 1 1 calc R
C25 C 0.0000 -0.346(2) 0.7500 0.129(18) Uani 1 2 d S
H25A H 0.0000 -0.3908 0.7500 0.155 Uiso 1 2 calc SR
C30 C -0.1200(6) -0.0633(9) 0.7532(5) 0.049(4) Uani 1 1 d .
C31 C -0.1266(5) -0.1118(8) 0.7725(5) 0.045(4) Uani 1 1 d .
C32 C -0.1369(6) -0.1723(9) 0.7912(5) 0.052(4) Uani 1 1 d .
C33 C -0.1675(8) -0.1779(12) 0.8231(6) 0.079(6) Uani 1 1 d .
H33A H -0.1850 -0.1425 0.8305 0.095 Uiso 1 1 calc R
C34 C -0.1717(9) -0.2349(16) 0.8432(7) 0.096(9) Uani 1 1 d .
H34A H -0.1910 -0.2370 0.8652 0.115 Uiso 1 1 calc R
C35 C -0.1492(11) -0.2884(15) 0.8327(10) 0.115(12) Uani 1 1 d .
H35A H -0.1526 -0.3272 0.8466 0.138 Uiso 1 1 calc R
C36 C -0.1211(8) -0.2830(10) 0.8008(11) 0.106(10) Uani 1 1 d .
H36A H -0.1055 -0.3197 0.7926 0.128 Uiso 1 1 calc R
C37 C -0.1142(6) -0.2263(10) 0.7794(8) 0.075(6) Uani 1 1 d .
H37A H -0.0947 -0.2251 0.7576 0.090 Uiso 1 1 calc R
C40 C -0.1047(6) 0.0951(9) 0.6817(5) 0.050(4) Uani 1 1 d .
C41 C -0.1037(6) 0.1397(9) 0.6578(5) 0.056(5) Uani 1 1 d .
C42 C -0.1057(7) 0.1888(9) 0.6259(5) 0.057(5) Uani 1 1 d .
C43 C -0.0746(10) 0.2391(12) 0.6285(8) 0.105(9) Uani 1 1 d .
H43A H -0.0516 0.2407 0.6509 0.126 Uiso 1 1 calc R
C44 C -0.0762(10) 0.2864(13) 0.5995(10) 0.118(10) Uani 1 1 d .
H44A H -0.0553 0.3210 0.6021 0.142 Uiso 1 1 calc R
C45 C -0.1092(12) 0.2815(15) 0.5668(8) 0.114(10) Uani 1 1 d .
H45A H -0.1099 0.3132 0.5462 0.137 Uiso 1 1 calc R
C46 C -0.1407(10) 0.2344(13) 0.5621(8) 0.090(7) Uani 1 1 d .
H46A H -0.1635 0.2342 0.5394 0.108 Uiso 1 1 calc R
C47 C -0.1392(7) 0.1859(10) 0.5915(5) 0.066(5) Uani 1 1 d .
H47A H -0.1603 0.1517 0.5884 0.079 Uiso 1 1 calc R
C49 C 0.0000 0.1088(9) 0.7500 0.033(4) Uani 1 2 d S
C50 C 0.0300(5) 0.1440(7) 0.7248(4) 0.036(3) Uani 1 1 d .
C51 C 0.0294(5) 0.2127(7) 0.7240(5) 0.041(4) Uani 1 1 d .
C52 C 0.0000 0.2456(9) 0.7500 0.039(5) Uani 1 2 d S
C53 C 0.0000 0.3174(12) 0.7500 0.053(6) Uani 1 2 d S
C54 C 0.0166(8) 0.3515(9) 0.7851(7) 0.078(6) Uani 1 1 d .
H54A H 0.0280 0.3302 0.8095 0.094 Uiso 1 1 calc R
C55 C 0.0160(11) 0.4205(12) 0.7833(10) 0.111(9) Uani 1 1 d .
H55A H 0.0275 0.4438 0.8069 0.133 Uiso 1 1 calc R
C56 C 0.0000 0.4514(16) 0.7500 0.122(16) Uani 1 2 d S
H56A H 0.0000 0.4962 0.7500 0.147 Uiso 1 2 calc SR
C61 C 0.0592(5) 0.2491(7) 0.6970(5) 0.039(4) Uani 1 1 d .
C62 C 0.0561(6) 0.2401(8) 0.6537(6) 0.058(5) Uani 1 1 d .
H62A H 0.0361 0.2087 0.6413 0.069 Uiso 1 1 calc R
C63 C 0.0834(9) 0.2788(12) 0.6287(7) 0.091(7) Uani 1 1 d .
H63A H 0.0808 0.2727 0.5997 0.109 Uiso 1 1 calc R
C64 C 0.1127(8) 0.3236(11) 0.6453(8) 0.078(6) Uani 1 1 d .
H64A H 0.1300 0.3484 0.6278 0.094 Uiso 1 1 calc R
C65 C 0.1179(7) 0.3337(9) 0.6873(7) 0.071(6) Uani 1 1 d .
H65A H 0.1383 0.3653 0.6989 0.086 Uiso 1 1 calc R
C66 C 0.0916(6) 0.2949(8) 0.7127(6) 0.057(4) Uani 1 1 d .
H66A H 0.0961 0.3002 0.7417 0.068 Uiso 1 1 calc R
C101 C 0.0085(6) 0.1062(9) 0.5650(5) 0.057(5) Uani 1 1 d .
C102 C -0.0204(7) 0.1515(9) 0.5436(6) 0.064(5) Uani 1 1 d .
H10A H -0.0531 0.1488 0.5438 0.077 Uiso 1 1 calc R
C103 C -0.0002(9) 0.2011(10) 0.5217(6) 0.079(6) Uani 1 1 d .
H10B H -0.0196 0.2300 0.5061 0.095 Uiso 1 1 calc R
C104 C 0.0470(9) 0.2077(11) 0.5228(7) 0.080(6) Uani 1 1 d .
H10C H 0.0598 0.2422 0.5091 0.096 Uiso 1 1 calc R
C105 C 0.0760(8) 0.1650(11) 0.5436(6) 0.078(6) Uani 1 1 d .
H10D H 0.1086 0.1684 0.5433 0.093 Uiso 1 1 calc R
C106 C 0.0560(7) 0.1156(10) 0.5655(6) 0.070(5) Uani 1 1 d .
H10E H 0.0761 0.0877 0.5813 0.084 Uiso 1 1 calc R
C111 C -0.0725(7) 0.0236(9) 0.5658(6) 0.062(5) Uani 1 1 d .
C112 C -0.1123(6) 0.0184(9) 0.5854(5) 0.058(5) Uani 1 1 d .
H11A H -0.1107 0.0249 0.6143 0.070 Uiso 1 1 calc R
C113 C -0.1556(7) 0.0036(10) 0.5643(6) 0.071(6) Uani 1 1 d .
H11B H -0.1826 0.0010 0.5787 0.086 Uiso 1 1 calc R
C114 C -0.1584(9) -0.0073(13) 0.5211(7) 0.097(8) Uani 1 1 d .
H11C H -0.1873 -0.0172 0.5064 0.117 Uiso 1 1 calc R
C115 C -0.1191(9) -0.0035(13) 0.5010(7) 0.095(8) Uani 1 1 d .
H11D H -0.1210 -0.0105 0.4722 0.114 Uiso 1 1 calc R
C116 C -0.0754(7) 0.0107(11) 0.5221(5) 0.075(6) Uani 1 1 d .
H11E H -0.0483 0.0118 0.5077 0.090 Uiso 1 1 calc R
C301 C 0.2304(6) 0.2055(7) 0.7137(5) 0.045(4) Uani 1 1 d .
C302 C 0.2779(7) 0.2161(8) 0.7156(7) 0.068(6) Uani 1 1 d .
H30A H 0.2955 0.2187 0.7415 0.082 Uiso 1 1 calc R
C303 C 0.2996(9) 0.2228(9) 0.6796(9) 0.081(7) Uani 1 1 d .
H30B H 0.3321 0.2289 0.6810 0.097 Uiso 1 1 calc R
C304 C 0.2741(12) 0.2209(11) 0.6414(10) 0.104(10) Uani 1 1 d .
H30C H 0.2896 0.2250 0.6171 0.125 Uiso 1 1 calc R
C305 C 0.2277(10) 0.2134(9) 0.6384(6) 0.081(7) Uani 1 1 d .
H30D H 0.2105 0.2137 0.6123 0.097 Uiso 1 1 calc R
C306 C 0.2042(7) 0.2048(8) 0.6755(5) 0.057(5) Uani 1 1 d .
H30E H 0.1716 0.1988 0.6740 0.069 Uiso 1 1 calc R
C311 C 0.2067(6) 0.2646(8) 0.7915(5) 0.050(4) Uani 1 1 d .
C312 C 0.2043(7) 0.2632(9) 0.8345(6) 0.066(5) Uani 1 1 d .
H31A H 0.2026 0.2239 0.8482 0.080 Uiso 1 1 calc R
C313 C 0.2043(9) 0.3190(11) 0.8568(7) 0.084(7) Uani 1 1 d .
H31B H 0.2046 0.3170 0.8859 0.101 Uiso 1 1 calc R
C314 C 0.2039(8) 0.3773(10) 0.8380(7) 0.079(6) Uani 1 1 d .
H31C H 0.2033 0.4151 0.8536 0.095 Uiso 1 1 calc R
C315 C 0.2045(9) 0.3791(9) 0.7952(8) 0.089(7) Uani 1 1 d .
H31D H 0.2035 0.4186 0.7815 0.106 Uiso 1 1 calc R
C316 C 0.2064(8) 0.3245(8) 0.7727(6) 0.070(6) Uani 1 1 d .
H31E H 0.2076 0.3272 0.7437 0.084 Uiso 1 1 calc R
C501 C 0.0418(6) -0.1184(8) 0.8830(4) 0.045(4) Uani 1 1 d .
C502 C 0.0630(6) -0.1402(9) 0.9205(5) 0.055(4) Uani 1 1 d .
H50A H 0.0446 -0.1447 0.9431 0.066 Uiso 1 1 calc R
C503 C 0.1104(7) -0.1556(10) 0.9263(6) 0.069(5) Uani 1 1 d .
H50B H 0.1236 -0.1690 0.9525 0.083 Uiso 1 1 calc R
C504 C 0.1381(7) -0.1510(9) 0.8930(6) 0.067(5) Uani 1 1 d .
H50C H 0.1700 -0.1622 0.8961 0.081 Uiso 1 1 calc R
C505 C 0.1171(6) -0.1291(10) 0.8541(5) 0.064(5) Uani 1 1 d .
H50D H 0.1349 -0.1256 0.8311 0.077 Uiso 1 1 calc R
C506 C 0.0700(6) -0.1128(8) 0.8505(5) 0.053(4) Uani 1 1 d .
H50E H 0.0567 -0.0972 0.8248 0.064 Uiso 1 1 calc R
C511 C -0.0491(7) -0.1576(9) 0.9035(5) 0.059(5) Uani 1 1 d .
C512 C -0.0841(7) -0.1449(11) 0.9299(6) 0.072(6) Uani 1 1 d .
H51A H -0.0916 -0.1025 0.9359 0.086 Uiso 1 1 calc R
C513 C -0.1078(10) -0.1943(17) 0.9472(8) 0.105(9) Uani 1 1 d .
H51B H -0.1316 -0.1855 0.9646 0.126 Uiso 1 1 calc R
C514 C -0.0966(11) -0.2543(18) 0.9390(9) 0.112(11) Uani 1 1 d .
H51C H -0.1131 -0.2874 0.9508 0.134 Uiso 1 1 calc R
C515 C -0.0618(12) -0.2698(12) 0.9140(9) 0.110(10) Uani 1 1 d .
H51D H -0.0535 -0.3126 0.9099 0.132 Uiso 1 1 calc R
C516 C -0.0382(10) -0.2190(11) 0.8942(7) 0.095(8) Uani 1 1 d .
H51E H -0.0160 -0.2279 0.8753 0.114 Uiso 1 1 calc R
C701 C -0.2942(6) 0.0548(8) 0.7611(6) 0.057(5) Uani 1 1 d .
C702 C -0.3360(8) 0.0472(13) 0.7386(8) 0.093(7) Uani 1 1 d .
H70A H -0.3373 0.0413 0.7096 0.112 Uiso 1 1 calc R
C703 C -0.3784(8) 0.0484(17) 0.7596(11) 0.133(12) Uani 1 1 d .
H70B H -0.4080 0.0489 0.7446 0.159 Uiso 1 1 calc R
C704 C -0.3738(10) 0.0489(13) 0.8031(11) 0.113(10) Uani 1 1 d .
H70C H -0.4008 0.0446 0.8175 0.136 Uiso 1 1 calc R
C705 C -0.3329(10) 0.0550(11) 0.8245(9) 0.093(7) Uani 1 1 d .
H70D H -0.3310 0.0587 0.8536 0.111 Uiso 1 1 calc R
C706 C -0.2924(7) 0.0560(8) 0.8037(6) 0.061(5) Uani 1 1 d .
H70E H -0.2631 0.0576 0.8192 0.073 Uiso 1 1 calc R
C711 C -0.2491(5) -0.0026(7) 0.6937(5) 0.043(4) Uani 1 1 d .
C712 C -0.2672(8) 0.0120(9) 0.6549(6) 0.073(6) Uani 1 1 d .
H71A H -0.2743 0.0547 0.6482 0.088 Uiso 1 1 calc R
C713 C -0.2757(8) -0.0352(10) 0.6245(6) 0.080(7) Uani 1 1 d .
H71B H -0.2888 -0.0233 0.5979 0.096 Uiso 1 1 calc R
C714 C -0.2654(9) -0.0980(11) 0.6323(7) 0.087(7) Uani 1 1 d .
H71C H -0.2711 -0.1291 0.6115 0.104 Uiso 1 1 calc R
C715 C -0.2466(8) -0.1140(10) 0.6711(7) 0.074(6) Uani 1 1 d .
H71D H -0.2386 -0.1566 0.6772 0.089 Uiso 1 1 calc R
C716 C -0.2389(6) -0.0664(8) 0.7024(6) 0.060(5) Uani 1 1 d .
H71E H -0.2268 -0.0782 0.7292 0.072 Uiso 1 1 calc R

loop_
_atom_site_aniso_label
_atom_site_aniso_U_11
_atom_site_aniso_U_22
_atom_site_aniso_U_33
_atom_site_aniso_U_23
_atom_site_aniso_U_13
_atom_site_aniso_U_12
Au1 0.0404(5) 0.0316(4) 0.0273(4) 0.000 0.0025(3) 0.000
Au2 0.0358(3) 0.0421(3) 0.0394(3) -0.0018(3) 0.0017(2) 0.0002(3)
Au3 0.0478(4) 0.0590(4) 0.0437(4) -0.0019(3) 0.0045(3) 0.0046(3)
Ag1 0.0382(7) 0.0752(9) 0.0334(6) 0.0038(6) 0.0015(5) 0.0010(6)
Ag2 0.0448(7) 0.0466(7) 0.0546(7) -0.0062(6) -0.0004(6) -0.0049(6)
Ag3 0.0503(7) 0.0597(8) 0.0348(6) 0.0055(6) -0.0013(5) -0.0070(6)
Ag4 0.0392(7) 0.0580(8) 0.0414(6) 0.0063(6) -0.0008(5) 0.0012(6)
P1 0.041(2) 0.063(3) 0.033(2) 0.0058(19) 0.0016(17) 0.004(2)
P2 0.043(2) 0.037(2) 0.044(2) -0.0026(18) -0.0045(18) -0.0029(18)
P3 0.047(2) 0.056(3) 0.033(2) -0.0005(19) 0.0009(17) -0.004(2)
P4 0.039(2) 0.039(2) 0.052(2) 0.0023(19) -0.0010(18) 0.0000(18)
P5 0.095(5) 0.106(5) 0.077(4) 0.002(4) 0.013(4) -0.032(4)
F1 0.096(11) 0.183(17) 0.153(15) -0.012(13) 0.042(11) -0.037(11)
F2 0.111(12) 0.24(2) 0.097(11) 0.000(13) -0.010(9) 0.022(13)
F3 0.176(17) 0.114(12) 0.139(14) 0.004(11) 0.033(12) -0.049(12)
F4 0.168(17) 0.22(2) 0.102(12) -0.033(13) -0.036(12) -0.034(15)
F5 0.129(14) 0.199(19) 0.119(13) 0.000(13) 0.044(11) -0.003(13)
F6 0.30(3) 0.090(12) 0.22(2) 0.010(13) 0.12(2) -0.021(15)
C3 0.037(8) 0.036(9) 0.052(9) 0.000(7) -0.001(7) 0.004(7)
C5 0.044(9) 0.077(12) 0.027(8) 0.007(8) -0.006(7) 0.007(8)
C10 0.044(10) 0.057(10) 0.046(9) 0.012(8) 0.001(8) 0.001(8)
C11 0.039(9) 0.060(10) 0.035(8) -0.001(7) -0.013(7) -0.017(8)
C12 0.048(10) 0.100(16) 0.029(8) 0.005(9) -0.012(7) -0.031(11)
C13 0.080(16) 0.110(19) 0.080(15) 0.019(14) 0.003(13) 0.026(15)
C14 0.10(2) 0.25(4) 0.063(16) 0.02(2) 0.038(15) 0.03(3)
C15 0.054(15) 0.29(5) 0.052(15) 0.03(2) 0.009(11) -0.08(2)
C16 0.16(3) 0.19(3) 0.043(13) 0.007(16) 0.016(17) -0.09(3)
C17 0.078(15) 0.098(17) 0.060(12) -0.009(12) 0.004(11) -0.037(13)
C20 0.022(10) 0.037(13) 0.056(13) 0.000 -0.004(9) 0.000
C21 0.042(13) 0.057(16) 0.038(12) 0.000 -0.001(10) 0.000
C22 0.058(15) 0.032(12) 0.062(15) 0.000 0.022(12) 0.000
C23 0.090(16) 0.065(14) 0.093(16) 0.014(12) 0.018(13) 0.005(12)
C24 0.15(3) 0.044(15) 0.16(3) 0.058(16) 0.06(2) 0.026(16)
C25 0.19(5) 0.05(2) 0.15(4) 0.000 0.05(4) 0.000
C30 0.059(11) 0.056(11) 0.031(8) -0.009(8) 0.000(7) 0.001(9)
C31 0.039(9) 0.041(9) 0.056(10) -0.007(8) 0.004(7) 0.000(7)
C32 0.032(9) 0.061(11) 0.060(11) -0.009(9) -0.009(8) 0.005(8)
C33 0.070(14) 0.106(18) 0.060(12) -0.011(13) -0.002(11) -0.001(13)
C34 0.092(19) 0.13(2) 0.059(13) 0.040(16) -0.013(12) -0.062(18)
C35 0.10(2) 0.11(2) 0.13(2) 0.06(2) -0.065(19) -0.057(18)
C36 0.068(15) 0.047(13) 0.20(3) 0.040(17) 0.003(18) -0.001(11)
C37 0.034(10) 0.068(14) 0.123(18) -0.003(13) 0.013(11) -0.006(9)
C40 0.045(10) 0.074(12) 0.032(8) -0.005(8) 0.008(7) 0.000(9)
C41 0.055(11) 0.074(13) 0.040(9) 0.009(9) 0.003(8) 0.012(9)
C42 0.072(12) 0.056(11) 0.043(9) 0.007(8) 0.009(9) 0.018(10)
C43 0.13(2) 0.092(18) 0.093(18) 0.017(15) -0.020(15) -0.046(17)
C44 0.12(2) 0.10(2) 0.14(3) 0.066(19) 0.011(19) -0.027(17)
C45 0.16(3) 0.11(2) 0.066(16) 0.043(16) -0.001(17) 0.04(2)
C46 0.099(19) 0.095(19) 0.075(16) 0.016(14) 0.010(13) 0.020(15)
C47 0.079(14) 0.067(13) 0.049(11) -0.001(10) -0.005(10) 0.013(11)
C49 0.021(10) 0.033(11) 0.044(11) 0.000 0.002(8) 0.000
C50 0.049(9) 0.031(8) 0.029(7) 0.001(6) -0.002(6) 0.000(7)
C51 0.041(9) 0.036(9) 0.044(9) -0.002(7) -0.012(7) -0.001(7)
C52 0.051(13) 0.020(10) 0.047(12) 0.000 0.011(10) 0.000
C53 0.048(14) 0.049(15) 0.063(16) 0.000 0.011(12) 0.000
C54 0.094(16) 0.049(12) 0.093(16) -0.001(11) 0.018(13) 0.001(11)
C55 0.13(3) 0.072(19) 0.13(2) -0.016(16) 0.02(2) -0.010(17)
C56 0.16(4) 0.026(18) 0.18(5) 0.000 0.02(4) 0.000
C61 0.027(8) 0.028(8) 0.063(10) 0.011(7) 0.004(7) 0.003(6)
C62 0.052(11) 0.042(10) 0.079(13) 0.010(9) 0.008(9) -0.007(8)
C63 0.104(19) 0.093(17) 0.079(15) 0.033(14) 0.026(14) -0.001(15)
C64 0.072(15) 0.074(15) 0.090(17) 0.026(13) 0.013(12) -0.020(12)
C65 0.054(12) 0.061(12) 0.099(17) 0.020(12) 0.009(11) -0.020(10)
C66 0.050(10) 0.054(11) 0.066(11) 0.009(9) -0.001(9) 0.003(9)
C101 0.055(11) 0.068(12) 0.049(10) -0.010(9) 0.008(8) -0.014(9)
C102 0.068(12) 0.067(12) 0.055(11) 0.019(10) -0.011(9) 0.001(10)
C103 0.101(18) 0.065(14) 0.070(14) 0.016(11) -0.008(12) -0.007(13)
C104 0.097(18) 0.076(15) 0.067(13) 0.010(11) 0.006(12) -0.029(13)
C105 0.080(15) 0.084(16) 0.069(13) 0.007(12) 0.007(11) -0.017(13)
C106 0.074(14) 0.071(13) 0.061(12) 0.002(10) -0.014(10) -0.006(11)
C111 0.054(11) 0.077(13) 0.056(11) -0.003(10) 0.011(9) -0.003(10)
C112 0.053(11) 0.075(13) 0.046(10) -0.008(9) -0.002(8) 0.011(9)
C113 0.049(11) 0.090(15) 0.073(13) -0.002(11) -0.012(10) -0.012(10)
C114 0.086(18) 0.13(2) 0.074(16) 0.011(15) -0.032(14) 0.002(16)
C115 0.083(17) 0.15(2) 0.048(12) -0.005(13) -0.021(12) -0.014(16)
C116 0.062(12) 0.129(19) 0.030(9) 0.005(10) -0.010(8) 0.009(12)
C301 0.048(10) 0.027(8) 0.059(10) 0.013(7) 0.013(8) -0.002(7)
C302 0.072(14) 0.040(10) 0.096(15) 0.020(10) 0.027(12) 0.019(9)
C303 0.099(18) 0.044(12) 0.106(19) 0.003(12) 0.039(16) -0.005(11)
C304 0.14(3) 0.068(15) 0.12(2) -0.004(15) 0.09(2) -0.002(16)
C305 0.14(2) 0.057(13) 0.047(11) -0.014(9) 0.014(13) -0.018(14)
C306 0.076(13) 0.043(10) 0.053(11) 0.001(8) 0.011(9) -0.011(9)
C311 0.051(10) 0.047(10) 0.053(10) -0.006(8) -0.002(8) -0.013(8)
C312 0.086(15) 0.047(11) 0.067(13) 0.007(9) 0.010(11) -0.004(10)
C313 0.115(19) 0.069(15) 0.070(14) -0.014(12) 0.018(13) -0.008(13)
C314 0.106(18) 0.055(13) 0.075(15) -0.016(11) 0.001(13) 0.004(12)
C315 0.13(2) 0.028(10) 0.099(18) -0.004(11) -0.022(15) 0.000(11)
C316 0.104(16) 0.043(11) 0.059(11) -0.003(9) -0.011(11) -0.009(10)
C501 0.056(10) 0.050(10) 0.030(8) 0.008(7) 0.004(7) -0.002(8)
C502 0.056(11) 0.071(12) 0.038(9) 0.008(8) -0.003(8) 0.002(9)
C503 0.063(13) 0.084(14) 0.059(12) 0.016(10) 0.002(10) 0.023(11)
C504 0.062(12) 0.073(13) 0.066(12) -0.008(10) -0.007(10) 0.013(10)
C505 0.049(11) 0.109(16) 0.034(9) -0.003(10) 0.010(8) 0.016(11)
C506 0.058(11) 0.065(11) 0.036(9) 0.010(8) 0.002(8) 0.008(9)
C511 0.068(12) 0.067(13) 0.037(9) 0.004(9) -0.022(9) -0.009(10)
C512 0.076(14) 0.093(16) 0.046(10) 0.004(10) 0.010(10) -0.019(12)
C513 0.093(19) 0.14(3) 0.080(17) 0.019(18) 0.013(14) -0.05(2)
C514 0.11(2) 0.14(3) 0.083(19) 0.04(2) -0.033(16) -0.07(2)
C515 0.17(3) 0.063(15) 0.096(19) -0.016(14) -0.014(19) -0.038(18)
C516 0.14(2) 0.075(16) 0.077(15) -0.001(12) 0.037(15) -0.039(15)
C701 0.029(9) 0.052(11) 0.089(14) 0.014(10) -0.002(9) -0.006(8)
C702 0.065(15) 0.13(2) 0.085(16) 0.005(15) 0.001(12) 0.005(14)
C703 0.036(13) 0.21(4) 0.15(3) 0.05(3) -0.014(15) -0.010(17)
C704 0.09(2) 0.11(2) 0.16(3) 0.05(2) 0.06(2) 0.028(17)
C705 0.089(19) 0.080(17) 0.11(2) 0.015(14) 0.013(16) 0.001(14)
C706 0.076(14) 0.047(11) 0.062(12) -0.006(9) 0.022(10) -0.004(9)
C711 0.032(8) 0.036(9) 0.059(10) -0.004(7) -0.010(7) -0.005(7)
C712 0.115(18) 0.041(10) 0.060(12) -0.005(9) -0.019(11) -0.018(11)
C713 0.112(18) 0.068(14) 0.055(12) -0.013(10) -0.026(11) -0.019(13)
C714 0.12(2) 0.070(15) 0.065(14) -0.035(12) -0.004(13) -0.024(14)
C715 0.092(16) 0.055(12) 0.074(14) -0.026(11) 0.003(12) -0.003(11)
C716 0.056(11) 0.049(11) 0.070(12) 0.004(9) -0.026(9) 0.003(9)

loop_
_atom_type_symbol
_atom_type_description
_atom_type_scat_dispersion_real
_atom_type_scat_dispersion_imag
_atom_type_scat_source
C C 0.0033 0.0016 'International Tables Vol C Tables 4.2.6.8 and 6.1.1.4'
H H 0.0000 0.0000 'International Tables Vol C Tables 4.2.6.8 and 6.1.1.4'
F F 0.0171 0.0103 'International Tables Vol C Tables 4.2.6.8 and 6.1.1.4'
P P 0.1023 0.0942 'International Tables Vol C Tables 4.2.6.8 and 6.1.1.4'
Ag Ag -0.8971 1.1015 'International Tables Vol C Tables 4.2.6.8 and 6.1.1.4'
Au Au -2.0133 8.8022 'International Tables Vol C Tables 4.2.6.8 and 6.1.1.4'

loop_
_geom_angle_atom_site_label_1
_geom_angle_atom_site_label_2
_geom_angle_atom_site_label_3
_geom_angle
_geom_angle_site_symmetry_1
_geom_angle_site_symmetry_3
C49 Au1 C20 180.000(6) . .
C49 Au1 Ag1 67.48(3) . 2_556
C20 Au1 Ag1 112.52(3) . 2_556
C49 Au1 Ag1 67.48(3) . .
C20 Au1 Ag1 112.52(3) . .
Ag1 Au1 Ag1 134.97(6) 2_556 .
C49 Au1 Ag3 120.67(3) . .
C20 Au1 Ag3 59.33(3) . .
Ag1 Au1 Ag3 73.16(4) 2_556 .
Ag1 Au1 Ag3 132.88(3) . .
C49 Au1 Ag3 120.67(3) . 2_556
C20 Au1 Ag3 59.33(3) . 2_556
Ag1 Au1 Ag3 132.88(3) 2_556 2_556
Ag1 Au1 Ag3 73.16(4) . 2_556
Ag3 Au1 Ag3 118.67(6) . 2_556
C49 Au1 Au3 88.369(19) . .
C20 Au1 Au3 91.631(19) . .
Ag1 Au1 Au3 115.89(3) 2_556 .
Ag1 Au1 Au3 62.71(3) . .
Ag3 Au1 Au3 70.93(3) . .
Ag3 Au1 Au3 110.84(3) 2_556 .
C49 Au1 Au3 88.369(19) . 2_556
C20 Au1 Au3 91.631(19) . 2_556
Ag1 Au1 Au3 62.71(3) 2_556 2_556
Ag1 Au1 Au3 115.89(3) . 2_556
Ag3 Au1 Au3 110.84(3) . 2_556
Ag3 Au1 Au3 70.93(3) 2_556 2_556
Au3 Au1 Au3 176.74(4) . 2_556
C10 Au2 C50 175.8(6) 2_556 .
C10 Au2 Ag2 110.7(4) 2_556 .
C50 Au2 Ag2 65.6(4) . .
C10 Au2 Ag1 116.7(4) 2_556 .
C50 Au2 Ag1 67.3(4) . .
Ag2 Au2 Ag1 131.68(4) . .
C10 Au2 Ag4 49.4(5) 2_556 2_556
C50 Au2 Ag4 128.0(4) . 2_556
Ag2 Au2 Ag4 65.98(4) . 2_556
Ag1 Au2 Ag4 147.51(4) . 2_556
C10 Au2 Ag3 69.7(5) 2_556 2_556
C50 Au2 Ag3 113.7(4) . 2_556
Ag2 Au2 Ag3 121.71(4) . 2_556
Ag1 Au2 Ag3 69.65(4) . 2_556
Ag4 Au2 Ag3 77.88(4) 2_556 2_556
C40 Au3 C30 173.2(7) . .
C40 Au3 Ag4 112.4(4) . .
C30 Au3 Ag4 64.6(4) . .
C40 Au3 Ag2 53.6(4) . 2_556
C30 Au3 Ag2 126.3(4) . 2_556
Ag4 Au3 Ag2 65.01(4) . 2_556
C40 Au3 Ag1 50.6(4) . .
C30 Au3 Ag1 134.9(5) . .
Ag4 Au3 Ag1 150.08(4) . .
Ag2 Au3 Ag1 87.07(4) 2_556 .
C40 Au3 Au1 96.4(5) . .
C30 Au3 Au1 90.3(5) . .
Ag4 Au3 Au1 114.56(3) . .
Ag2 Au3 Au1 94.09(3) 2_556 .
Ag1 Au3 Au1 54.10(2) . .
C40 Ag1 P1 113.2(4) . .
C40 Ag1 Au2 145.2(4) . .
P1 Ag1 Au2 94.56(11) . .
C40 Ag1 Au1 95.8(4) . .
P1 Ag1 Au1 140.27(12) . .
Au2 Ag1 Au1 72.64(3) . .
C40 Ag1 Au3 40.2(4) . .
P1 Ag1 Au3 125.07(11) . .
Au2 Ag1 Au3 134.91(4) . .
Au1 Ag1 Au3 63.18(3) . .
P2 Ag2 C40 110.4(4) . 2_556
P2 Ag2 C50 157.1(3) . .
C40 Ag2 C50 91.8(5) 2_556 .
P2 Ag2 Au2 127.46(11) . .
C40 Ag2 Au2 107.2(4) 2_556 .
C50 Ag2 Au2 45.2(3) . .
P2 Ag2 Au3 115.37(11) . 2_556
C40 Ag2 Au3 42.5(4) 2_556 2_556
C50 Ag2 Au3 84.7(3) . 2_556
Au2 Ag2 Au3 72.66(3) . 2_556
P2 Ag2 Ag4 79.84(11) . 2_556
C40 Ag2 Ag4 94.5(4) 2_556 2_556
C50 Ag2 Ag4 104.9(3) . 2_556
Au2 Ag2 Ag4 61.72(3) . 2_556
Au3 Ag2 Ag4 56.44(3) 2_556 2_556
P3 Ag3 C30 148.9(4) . .
P3 Ag3 C31 122.4(4) . .
C30 Ag3 C31 27.7(5) . .
P3 Ag3 C20 113.1(2) . .
C30 Ag3 C20 86.4(4) . .
C31 Ag3 C20 95.2(4) . .
P3 Ag3 Au1 122.83(11) . .
C30 Ag3 Au1 88.1(4) . .
C31 Ag3 Au1 112.3(4) . .
C20 Ag3 Au1 43.1(5) . .
P3 Ag3 Au2 108.07(11) . 2_556
C30 Ag3 Au2 85.5(4) . 2_556
C31 Ag3 Au2 106.8(4) . 2_556
C20 Ag3 Au2 110.6(5) . 2_556
Au1 Ag3 Au2 67.77(3) . 2_556
C10 Ag4 P4 160.5(4) . .
C10 Ag4 C11 28.6(5) . .
P4 Ag4 C11 138.6(4) . .
C10 Ag4 Au3 102.6(4) . .
P4 Ag4 Au3 93.59(11) . .
C11 Ag4 Au3 127.5(4) . .
C10 Ag4 Au2 41.5(4) . 2_556
P4 Ag4 Au2 140.87(11) . 2_556
C11 Ag4 Au2 69.7(3) . 2_556
Au3 Ag4 Au2 69.36(3) . 2_556
C10 Ag4 Ag2 90.6(4) . 2_556
P4 Ag4 Ag2 88.63(11) . 2_556
C11 Ag4 Ag2 114.7(3) . 2_556
Au3 Ag4 Ag2 58.54(4) . 2_556
Au2 Ag4 Ag2 52.29(3) 2_556 2_556
C111 P1 C101 104.4(8) . .
C111 P1 C5 104.3(8) . 2_556
C101 P1 C5 103.4(8) . 2_556
C111 P1 Ag1 112.0(6) . .
C101 P1 Ag1 115.8(6) . .
C5 P1 Ag1 115.5(5) 2_556 .
C301 P2 C311 106.3(7) . .
C301 P2 C3 105.2(7) . .
C311 P2 C3 103.9(7) . .
C301 P2 Ag2 120.4(6) . .
C311 P2 Ag2 111.5(6) . .
C3 P2 Ag2 108.2(5) . .
C5 P3 C501 104.1(7) . .
C5 P3 C511 101.3(8) . .
C501 P3 C511 102.2(8) . .
C5 P3 Ag3 111.7(5) . .
C501 P3 Ag3 118.1(5) . .
C511 P3 Ag3 117.4(5) . .
C711 P4 C701 104.3(8) . .
C711 P4 C3 102.9(7) . 2_556
C701 P4 C3 105.2(8) . 2_556
C711 P4 Ag4 116.1(5) . .
C701 P4 Ag4 113.2(6) . .
C3 P4 Ag4 114.0(5) 2_556 .
F4 P5 F3 91.0(12) . .
F4 P5 F5 90.7(11) . .
F3 P5 F5 88.8(10) . .
F4 P5 F6 91.0(13) . .
F3 P5 F6 178.0(14) . .
F5 P5 F6 90.7(12) . .
F4 P5 F1 91.7(11) . .
F3 P5 F1 90.7(10) . .
F5 P5 F1 177.6(11) . .
F6 P5 F1 89.7(11) . .
F4 P5 F2 178.5(13) . .
F3 P5 F2 87.6(11) . .
F5 P5 F2 89.5(10) . .
F6 P5 F2 90.5(13) . .
F1 P5 F2 88.2(9) . .
F8 P6 F8 180(5) 7_556 .
F8 P6 F9 98(2) 7_556 7_556
F8 P6 F9 82(2) . 7_556
F8 P6 F9 82(2) 7_556 .
F8 P6 F9 98(2) . .
F9 P6 F9 180(3) 7_556 .
F8 P6 F7 84.7(19) 7_556 .
F8 P6 F7 95.3(19) . .
F9 P6 F7 95.0(18) 7_556 .
F9 P6 F7 85.0(18) . .
F8 P6 F7 95.3(19) 7_556 7_556
F8 P6 F7 84.7(19) . 7_556
F9 P6 F7 85.0(18) 7_556 7_556
F9 P6 F7 95.0(18) . 7_556
F7 P6 F7 180(3) . 7_556
P2 C3 P4 111.2(8) . 2_556
P2 C3 H3A 109.4 . .
P4 C3 H3A 109.4 2_556 .
P2 C3 H3B 109.4 . .
P4 C3 H3B 109.4 2_556 .
H3A C3 H3B 108.0 . .
P3 C5 P1 114.0(8) . 2_556
P3 C5 H5A 108.8 . .
P1 C5 H5A 108.8 2_556 .
P3 C5 H5B 108.8 . .
P1 C5 H5B 108.8 2_556 .
H5A C5 H5B 107.6 . .
C11 C10 Au2 169.0(15) . 2_556
C11 C10 Ag4 87.4(11) . .
Au2 C10 Ag4 89.2(6) 2_556 .
C10 C11 C12 172.2(16) . .
C10 C11 Ag4 64.0(10) . .
C12 C11 Ag4 122.6(10) . .
C13 C12 C17 118.5(19) . .
C13 C12 C11 120(2) . .
C17 C12 C11 121(2) . .
C12 C13 C14 120(3) . .
C12 C13 H13A 120.0 . .
C14 C13 H13A 120.0 . .
C15 C14 C13 120(3) . .
C15 C14 H14A 120.0 . .
C13 C14 H14A 120.0 . .
C14 C15 C16 119(2) . .
C14 C15 H15A 120.3 . .
C16 C15 H15A 120.3 . .
C17 C16 C15 122(3) . .
C17 C16 H16A 119.2 . .
C15 C16 H16A 119.2 . .
C16 C17 C12 120(3) . .
C16 C17 H17A 119.8 . .
C12 C17 H17A 119.8 . .
C21 C20 Au1 180.000(4) . .
C21 C20 Ag3 102.5(5) . .
Au1 C20 Ag3 77.5(5) . .
C21 C20 Ag3 102.5(5) . 2_556
Au1 C20 Ag3 77.5(5) . 2_556
Ag3 C20 Ag3 155.0(9) . 2_556
C20 C21 C22 180.000(8) . .
C23 C22 C23 117(3) 2_556 .
C23 C22 C21 121.3(13) 2_556 .
C23 C22 C21 121.3(13) . .
C22 C23 C24 121(3) . .
C22 C23 H23A 119.7 . .
C24 C23 H23A 119.7 . .
C25 C24 C23 119(3) . .
C25 C24 H24A 120.4 . .
C23 C24 H24A 120.4 . .
C24 C25 C24 123(4) 2_556 .
C24 C25 H25A 118.6 2_556 .
C24 C25 H25A 118.6 . .
C31 C30 Au3 177.6(14) . .
C31 C30 Ag3 78.8(11) . .
Au3 C30 Ag3 102.1(7) . .
C30 C31 C32 173.7(18) . .
C30 C31 Ag3 73.5(11) . .
C32 C31 Ag3 112.0(11) . .
C37 C32 C33 118(2) . .
C37 C32 C31 119.3(17) . .
C33 C32 C31 122.6(17) . .
C34 C33 C32 120(2) . .
C34 C33 H33A 119.9 . .
C32 C33 H33A 119.9 . .
C35 C34 C33 123(3) . .
C35 C34 H34A 118.6 . .
C33 C34 H34A 118.6 . .
C34 C35 C36 116(2) . .
C34 C35 H35A 121.8 . .
C36 C35 H35A 121.8 . .
C35 C36 C37 124(3) . .
C35 C36 H36A 118.0 . .
C37 C36 H36A 118.0 . .
C32 C37 C36 118(2) . .
C32 C37 H37A 120.8 . .
C36 C37 H37A 120.8 . .
C41 C40 Au3 176.1(15) . .
C41 C40 Ag2 99.4(13) . 2_556
Au3 C40 Ag2 83.8(5) . 2_556
C41 C40 Ag1 90.9(12) . .
Au3 C40 Ag1 89.1(6) . .
Ag2 C40 Ag1 121.2(7) 2_556 .
C40 C41 C42 174(2) . .
C43 C42 C47 118.3(19) . .
C43 C42 C41 120.9(19) . .
C47 C42 C41 120.8(18) . .
C44 C43 C42 122(2) . .
C44 C43 H43A 118.8 . .
C42 C43 H43A 118.8 . .
C45 C44 C43 117(3) . .
C45 C44 H44A 121.4 . .
C43 C44 H44A 121.4 . .
C46 C45 C44 124(2) . .
C46 C45 H45A 118.0 . .
C44 C45 H45A 118.0 . .
C45 C46 C47 119(2) . .
C45 C46 H46A 120.6 . .
C47 C46 H46A 120.6 . .
C46 C47 C42 119(2) . .
C46 C47 H47A 120.4 . .
C42 C47 H47A 120.4 . .
C50 C49 C50 118.2(17) 2_556 .
C50 C49 Au1 120.9(9) 2_556 .
C50 C49 Au1 120.9(9) . .
C49 C50 C51 121.1(14) . .
C49 C50 Au2 116.2(10) . .
C51 C50 Au2 122.7(11) . .
C49 C50 Ag2 115.4(7) . .
C51 C50 Ag2 87.1(9) . .
Au2 C50 Ag2 69.2(4) . .
C52 C51 C50 118.9(14) . .
C52 C51 C61 119.9(13) . .
C50 C51 C61 121.2(14) . .
C51 C52 C51 121.8(18) 2_556 .
C51 C52 C53 119.1(9) 2_556 .
C51 C52 C53 119.1(9) . .
C54 C53 C54 118(3) . 2_556
C54 C53 C52 121.0(13) . .
C54 C53 C52 121.0(13) 2_556 .
C53 C54 C55 119(2) . .
C53 C54 H54A 120.7 . .
C55 C54 H54A 120.7 . .
C56 C55 C54 122(3) . .
C56 C55 H55A 119.0 . .
C54 C55 H55A 119.0 . .
C55 C56 C55 121(4) 2_556 .
C55 C56 H56A 119.7 2_556 .
C55 C56 H56A 119.7 . .
C66 C61 C62 115.8(15) . .
C66 C61 C51 122.6(15) . .
C62 C61 C51 121.6(14) . .
C61 C62 C63 119.8(18) . .
C61 C62 H62A 120.1 . .
C63 C62 H62A 120.1 . .
C64 C63 C62 122(2) . .
C64 C63 H63A 119.1 . .
C62 C63 H63A 119.1 . .
C63 C64 C65 121(2) . .
C63 C64 H64A 119.5 . .
C65 C64 H64A 119.5 . .
C64 C65 C66 117.8(19) . .
C64 C65 H65A 121.1 . .
C66 C65 H65A 121.1 . .
C61 C66 C65 123.6(18) . .
C61 C66 H66A 118.2 . .
C65 C66 H66A 118.2 . .
C106 C101 C102 116.8(18) . .
C106 C101 P1 121.8(16) . .
C102 C101 P1 121.2(14) . .
C101 C102 C103 119.7(19) . .
C101 C102 H10A 120.1 . .
C103 C102 H10A 120.1 . .
C104 C103 C102 121(2) . .
C104 C103 H10B 119.5 . .
C102 C103 H10B 119.5 . .
C103 C104 C105 121(2) . .
C103 C104 H10C 119.6 . .
C105 C104 H10C 119.6 . .
C104 C105 C106 118(2) . .
C104 C105 H10D 120.8 . .
C106 C105 H10D 120.8 . .
C101 C106 C105 123(2) . .
C101 C106 H10E 118.4 . .
C105 C106 H10E 118.4 . .
C112 C111 C116 117.8(18) . .
C112 C111 P1 121.2(14) . .
C116 C111 P1 121.0(14) . .
C111 C112 C113 122.4(18) . .
C111 C112 H11A 118.8 . .
C113 C112 H11A 118.8 . .
C112 C113 C114 119(2) . .
C112 C113 H11B 120.3 . .
C114 C113 H11B 120.3 . .
C115 C114 C113 119(2) . .
C115 C114 H11C 120.4 . .
C113 C114 H11C 120.4 . .
C114 C115 C116 122(2) . .
C114 C115 H11D 119.2 . .
C116 C115 H11D 119.2 . .
C115 C116 C111 119(2) . .
C115 C116 H11E 120.3 . .
C111 C116 H11E 120.3 . .
C302 C301 C306 119.9(17) . .
C302 C301 P2 121.6(14) . .
C306 C301 P2 118.5(13) . .
C303 C302 C301 120(2) . .
C303 C302 H30A 120.1 . .
C301 C302 H30A 120.1 . .
C302 C303 C304 121(2) . .
C302 C303 H30B 119.6 . .
C304 C303 H30B 119.6 . .
C305 C304 C303 121(2) . .
C305 C304 H30C 119.5 . .
C303 C304 H30C 119.5 . .
C304 C305 C306 119(2) . .
C304 C305 H30D 120.3 . .
C306 C305 H30D 120.3 . .
C301 C306 C305 118.9(19) . .
C301 C306 H30E 120.6 . .
C305 C306 H30E 120.6 . .
C316 C311 C312 116.9(16) . .
C316 C311 P2 121.5(13) . .
C312 C311 P2 120.7(13) . .
C313 C312 C311 120.4(18) . .
C313 C312 H31A 119.8 . .
C311 C312 H31A 119.8 . .
C314 C313 C312 122(2) . .
C314 C313 H31B 119.0 . .
C312 C313 H31B 119.0 . .
C313 C314 C315 118.0(19) . .
C313 C314 H31C 121.0 . .
C315 C314 H31C 121.0 . .
C316 C315 C314 121(2) . .
C316 C315 H31D 119.5 . .
C314 C315 H31D 119.5 . .
C315 C316 C311 121.6(19) . .
C315 C316 H31E 119.2 . .
C311 C316 H31E 119.2 . .
C502 C501 C506 116.7(16) . .
C502 C501 P3 121.8(12) . .
C506 C501 P3 121.3(12) . .
C501 C502 C503 122.9(17) . .
C501 C502 H50A 118.6 . .
C503 C502 H50A 118.6 . .
C502 C503 C504 119.7(17) . .
C502 C503 H50B 120.1 . .
C504 C503 H50B 120.1 . .
C503 C504 C505 118.4(18) . .
C503 C504 H50C 120.8 . .
C505 C504 H50C 120.8 . .
C506 C505 C504 119.4(16) . .
C506 C505 H50D 120.3 . .
C504 C505 H50D 120.3 . .
C501 C506 C505 122.9(15) . .
C501 C506 H50E 118.6 . .
C505 C506 H50E 118.6 . .
C516 C511 C512 120.3(19) . .
C516 C511 P3 118.3(16) . .
C512 C511 P3 121.3(16) . .
C513 C512 C511 120(2) . .
C513 C512 H51A 119.8 . .
C511 C512 H51A 119.8 . .
C514 C513 C512 120(3) . .
C514 C513 H51B 120.2 . .
C512 C513 H51B 120.2 . .
C513 C514 C515 123(3) . .
C513 C514 H51C 118.7 . .
C515 C514 H51C 118.7 . .
C514 C515 C516 118(3) . .
C514 C515 H51D 120.8 . .
C516 C515 H51D 120.8 . .
C511 C516 C515 118(2) . .
C511 C516 H51E 120.8 . .
C515 C516 H51E 120.8 . .
C702 C701 C706 119.6(19) . .
C702 C701 P4 121.4(17) . .
C706 C701 P4 118.6(14) . .
C701 C702 C703 119(2) . .
C701 C702 H70A 120.4 . .
C703 C702 H70A 120.4 . .
C704 C703 C702 118(2) . .
C704 C703 H70B 121.2 . .
C702 C703 H70B 121.2 . .
C705 C704 C703 122(3) . .
C705 C704 H70C 119.1 . .
C703 C704 H70C 119.1 . .
C704 C705 C706 120(3) . .
C704 C705 H70D 120.2 . .
C706 C705 H70D 120.2 . .
C701 C706 C705 122(2) . .
C701 C706 H70E 119.2 . .
C705 C706 H70E 119.2 . .
C712 C711 C716 117.5(16) . .
C712 C711 P4 124.9(13) . .
C716 C711 P4 117.5(13) . .
C711 C712 C713 121.3(18) . .
C711 C712 H71A 119.3 . .
C713 C712 H71A 119.3 . .
C714 C713 C712 122.0(19) . .
C714 C713 H71B 119.0 . .
C712 C713 H71B 119.0 . .
C715 C714 C713 117.9(18) . .
C715 C714 H71C 121.0 . .
C713 C714 H71C 121.0 . .
C714 C715 C716 120.3(19) . .
C714 C715 H71D 119.8 . .
C716 C715 H71D 119.8 . .
C711 C716 C715 120.9(17) . .
C711 C716 H71E 119.5 . .
C715 C716 H71E 119.5 . .

loop_
_geom_bond_atom_site_label_1
_geom_bond_atom_site_label_2
_geom_bond_distance
_geom_bond_site_symmetry_2
Au1 C49 2.011(19) .
Au1 C20 2.04(2) .
Au1 Ag1 2.8584(12) 2_556
Au1 Ag1 2.8584(12) .
Au1 Ag3 2.9060(13) .
Au1 Ag3 2.9060(13) 2_556
Au1 Au3 3.1490(7) .
Au1 Au3 3.1490(7) 2_556
Au2 C10 2.023(16) 2_556
Au2 C50 2.084(14) .
Au2 Ag2 2.7434(14) .
Au2 Ag1 2.8515(13) .
Au2 Ag4 3.0538(13) 2_556
Au2 Ag3 3.1490(15) 2_556
Au3 C40 2.026(18) .
Au3 C30 2.032(18) .
Au3 Ag4 2.9120(14) .
Au3 Ag2 2.9808(15) 2_556
Au3 Ag1 3.1359(14) .
Ag1 C40 2.424(16) .
Ag1 P1 2.438(4) .
Ag2 P2 2.400(4) .
Ag2 C40 2.415(15) 2_556
Ag2 C50 2.672(15) .
Ag2 Au3 2.9808(14) 2_556
Ag2 Ag4 3.1674(18) 2_556
Ag3 P3 2.429(4) .
Ag3 C30 2.478(16) .
Ag3 C31 2.536(16) .
Ag3 C20 2.560(5) .
Ag3 Au2 3.1490(15) 2_556
Ag4 C10 2.318(16) .
Ag4 P4 2.398(4) .
Ag4 C11 2.576(14) .
Ag4 Au2 3.0538(13) 2_556
Ag4 Ag2 3.1674(18) 2_556
P1 C111 1.812(19) .
P1 C101 1.819(18) .
P1 C5 1.853(17) 2_556
P2 C301 1.812(16) .
P2 C311 1.816(16) .
P2 C3 1.836(15) .
P3 C5 1.802(17) .
P3 C501 1.810(17) .
P3 C511 1.831(19) .
P4 C711 1.808(16) .
P4 C701 1.813(18) .
P4 C3 1.850(15) 2_556
P5 F4 1.518(17) .
P5 F3 1.559(17) .
P5 F5 1.560(17) .
P5 F6 1.560(18) .
P5 F1 1.567(16) .
P5 F2 1.586(16) .
P6 F8 1.52(2) 7_556
P6 F8 1.52(2) .
P6 F9 1.55(2) 7_556
P6 F9 1.55(2) .
P6 F7 1.57(2) .
P6 F7 1.57(2) 7_556
C3 P4 1.850(15) 2_556
C3 H3A 0.9700 .
C3 H3B 0.9700 .
C5 P1 1.853(17) 2_556
C5 H5A 0.9700 .
C5 H5B 0.9700 .
C10 C11 1.23(2) .
C10 Au2 2.023(16) 2_556
C11 C12 1.43(2) .
C12 C13 1.37(3) .
C12 C17 1.38(3) .
C13 C14 1.40(3) .
C13 H13A 0.9300 .
C14 C15 1.35(5) .
C14 H14A 0.9300 .
C15 C16 1.36(5) .
C15 H15A 0.9300 .
C16 C17 1.35(3) .
C16 H16A 0.9300 .
C17 H17A 0.9300 .
C20 C21 1.24(3) .
C20 Ag3 2.560(5) 2_556
C21 C22 1.42(3) .
C22 C23 1.38(2) 2_556
C22 C23 1.38(2) .
C23 C24 1.39(3) .
C23 H23A 0.9300 .
C24 C25 1.32(3) .
C24 H24A 0.9300 .
C25 C24 1.32(3) 2_556
C25 H25A 0.9300 .
C30 C31 1.20(2) .
C31 C32 1.43(2) .
C32 C37 1.36(2) .
C32 C33 1.40(3) .
C33 C34 1.36(3) .
C33 H33A 0.9300 .
C34 C35 1.34(4) .
C34 H34A 0.9300 .
C35 C36 1.35(4) .
C35 H35A 0.9300 .
C36 C37 1.38(3) .
C36 H36A 0.9300 .
C37 H37A 0.9300 .
C40 C41 1.20(2) .
C40 Ag2 2.415(15) 2_556
C41 C42 1.44(2) .
C42 C43 1.36(3) .
C42 C47 1.39(2) .
C43 C44 1.35(3) .
C43 H43A 0.9300 .
C44 C45 1.35(4) .
C44 H44A 0.9300 .
C45 C46 1.33(4) .
C45 H45A 0.9300 .
C46 C47 1.37(3) .
C46 H46A 0.9300 .
C47 H47A 0.9300 .
C49 C50 1.425(17) 2_556
C49 C50 1.425(17) .
C50 C51 1.43(2) .
C51 C52 1.405(18) .
C51 C61 1.47(2) .
C52 C51 1.405(18) 2_556
C52 C53 1.49(3) .
C53 C54 1.37(2) .
C53 C54 1.37(2) 2_556
C54 C55 1.43(3) .
C54 H54A 0.9300 .
C55 C56 1.29(3) .
C55 H55A 0.9300 .
C56 C55 1.29(3) 2_556
C56 H56A 0.9300 .
C61 C66 1.38(2) .
C61 C62 1.39(2) .
C62 C63 1.41(3) .
C62 H62A 0.9300 .
C63 C64 1.33(3) .
C63 H63A 0.9300 .
C64 C65 1.35(3) .
C64 H64A 0.9300 .
C65 C66 1.40(2) .
C65 H65A 0.9300 .
C66 H66A 0.9300 .
C101 C106 1.36(3) .
C101 C102 1.39(2) .
C102 C103 1.40(3) .
C102 H10A 0.9300 .
C103 C104 1.34(3) .
C103 H10B 0.9300 .
C104 C105 1.34(3) .
C104 H10C 0.9300 .
C105 C106 1.39(3) .
C105 H10D 0.9300 .
C106 H10E 0.9300 .
C111 C112 1.34(2) .
C111 C116 1.42(2) .
C112 C113 1.39(2) .
C112 H11A 0.9300 .
C113 C114 1.39(3) .
C113 H11B 0.9300 .
C114 C115 1.34(3) .
C114 H11C 0.9300 .
C115 C116 1.39(3) .
C115 H11D 0.9300 .
C116 H11E 0.9300 .
C301 C302 1.36(2) .
C301 C306 1.37(2) .
C302 C303 1.36(3) .
C302 H30A 0.9300 .
C303 C304 1.36(4) .
C303 H30B 0.9300 .
C304 C305 1.32(3) .
C304 H30C 0.9300 .
C305 C306 1.42(3) .
C305 H30D 0.9300 .
C306 H30E 0.9300 .
C311 C316 1.38(2) .
C311 C312 1.38(2) .
C312 C313 1.36(3) .
C312 H31A 0.9300 .
C313 C314 1.35(3) .
C313 H31B 0.9300 .
C314 C315 1.37(3) .
C314 H31C 0.9300 .
C315 C316 1.35(3) .
C315 H31D 0.9300 .
C316 H31E 0.9300 .
C501 C502 1.37(2) .
C501 C506 1.37(2) .
C502 C503 1.38(2) .
C502 H50A 0.9300 .
C503 C504 1.38(3) .
C503 H50B 0.9300 .
C504 C505 1.41(2) .
C504 H50C 0.9300 .
C505 C506 1.37(2) .
C505 H50D 0.9300 .
C506 H50E 0.9300 .
C511 C516 1.35(3) .
C511 C512 1.38(3) .
C512 C513 1.37(3) .
C512 H51A 0.9300 .
C513 C514 1.32(4) .
C513 H51B 0.9300 .
C514 C515 1.36(4) .
C514 H51C 0.9300 .
C515 C516 1.43(3) .
C515 H51D 0.9300 .
C516 H51E 0.9300 .
C701 C702 1.34(3) .
C701 C706 1.36(3) .
C702 C703 1.43(3) .
C702 H70A 0.9300 .
C703 C704 1.39(4) .
C703 H70B 0.9300 .
C704 C705 1.30(4) .
C704 H70C 0.9300 .
C705 C706 1.38(3) .
C705 H70D 0.9300 .
C706 H70E 0.9300 .
C711 C712 1.34(2) .
C711 C716 1.38(2) .
C712 C713 1.39(2) .
C712 H71A 0.9300 .
C713 C714 1.35(3) .
C713 H71B 0.9300 .
C714 C715 1.35(3) .
C714 H71C 0.9300 .
C715 C716 1.41(2) .
C715 H71D 0.9300 .
C716 H71E 0.9300 .
